data_4510643
loop_
_publ_author_name
'P\'erez-Y\'a\~nez, Sonia'
'Beobide, Garikoitz'
'Castillo, Oscar'
'Cepeda, Javier'
'Luque, Antonio'
'Rom\'an, Pascual'

_publ_contact_author
;
 Oscar Castillo. Departamento de Quimica Inorganica. 
 Facultad de Ciencia y Tecnologia
 Universidad del Pais Vasco,  Apdo. 644,
 E-48080 Bilbao, Spain
;
_publ_section_title
;
 Structural Diversity in a Copper(II)/Isophthalato/9-Methyladenine System.
 From One- to Three-Dimensional Metal-Biomolecule Frameworks
;
_journal_issue 7
_journal_name_full 'Crystal Growth &amp; Design'
_journal_page_first 3057
_journal_paper_doi 10.1021/cg400458a
_journal_volume 13
_journal_year 2013
_chemical_compound_source 'synthesis as described'
_chemical_formula_moiety 'C14 H15 Cu N5 O6'
_chemical_formula_structural 'C14 H15 Cu N5 O6'
_chemical_formula_sum 'C14 H15 Cu N5 O6'
_chemical_formula_weight 412.85
_chemical_name_systematic
;
catena-Poly[diaqua(mu-isophthalato-k2O,O':kO'')(9-methyladenine-kN7)copper(II)]
;
_space_group_IT_number 14
_symmetry_cell_setting monoclinic
_symmetry_Int_Tables_number 14
_symmetry_space_group_name_Hall '-P 2ybc'
_symmetry_space_group_name_H-M 'P 1 21/c 1'
_atom_sites_solution_hydrogens geom
_atom_sites_solution_primary direct
_atom_sites_solution_secondary difmap
_audit_creation_method SHELXL97
_cell_angle_alpha 90.000
_cell_angle_beta 99.938(3)
_cell_angle_gamma 90.000
_cell_formula_units_Z 4
_cell_length_a 9.289(4)
_cell_length_b 10.210(5)
_cell_length_c 17.241(7)
_cell_measurement_reflns_used 12192
_cell_measurement_temperature 100(2)
_cell_measurement_theta_max 26.73
_cell_measurement_theta_min 2.23
_cell_volume 1610.6(12)
_computing_cell_refinement IPDS
_computing_data_collection 'IPDS (Stoe & Cie, 2006)'
_computing_data_reduction IPDS
_computing_molecular_graphics 'Ortep-3 (Farrugia, 1997)'
_computing_publication_material 'WinGX (Farrugia, 1999)'
_computing_structure_refinement 'SHELXL-97 (Sheldrick, 1997)'
_computing_structure_solution 'Sir92 (Altomare et al., 1993)'
_diffrn_ambient_temperature 100(2)
_diffrn_measured_fraction_theta_full 0.997
_diffrn_measured_fraction_theta_max 0.997
_diffrn_measurement_device_type 'IPDS IT'
_diffrn_measurement_method \w
_diffrn_radiation_monochromator graphite
_diffrn_radiation_source 'fine-focus sealed tube'
_diffrn_radiation_type MoK\a
_diffrn_radiation_wavelength 0.71073
_diffrn_reflns_av_R_equivalents 0.0471
_diffrn_reflns_av_sigmaI/netI 0.0474
_diffrn_reflns_limit_h_max 11
_diffrn_reflns_limit_h_min -11
_diffrn_reflns_limit_k_max 12
_diffrn_reflns_limit_k_min -12
_diffrn_reflns_limit_l_max 20
_diffrn_reflns_limit_l_min -21
_diffrn_reflns_number 12192
_diffrn_reflns_theta_full 26.73
_diffrn_reflns_theta_max 26.73
_diffrn_reflns_theta_min 2.23
_diffrn_standards_decay_% 0
_diffrn_standards_interval_count 0
_diffrn_standards_interval_time 0
_diffrn_standards_number 0
_exptl_absorpt_coefficient_mu 1.402
_exptl_absorpt_correction_T_max 0.854
_exptl_absorpt_correction_T_min 0.797
_exptl_absorpt_correction_type integration
_exptl_absorpt_process_details
;
X-RED; Stoe & Cie, 2001
;
_exptl_crystal_colour 'light blue'
_exptl_crystal_density_diffrn 1.703
_exptl_crystal_density_meas 1.71(1)
_exptl_crystal_density_method flotation
_exptl_crystal_description needle
_exptl_crystal_F_000 844
_exptl_crystal_size_max 0.10
_exptl_crystal_size_mid 0.07
_exptl_crystal_size_min 0.04
_refine_diff_density_max 0.433
_refine_diff_density_min -0.825
_refine_diff_density_rms 0.085
_refine_ls_extinction_method none
_refine_ls_goodness_of_fit_ref 0.929
_refine_ls_hydrogen_treatment constr
_refine_ls_matrix_type full
_refine_ls_number_parameters 236
_refine_ls_number_reflns 3408
_refine_ls_number_restraints 0
_refine_ls_restrained_S_all 0.929
_refine_ls_R_factor_all 0.0559
_refine_ls_R_factor_gt 0.0395
_refine_ls_shift/su_max 0.001
_refine_ls_shift/su_mean 0.000
_refine_ls_structure_factor_coef Fsqd
_refine_ls_weighting_details 'calc w=1/[\s^2^(Fo^2^)+(0.0637P)^2^] where P=(Fo^2^+2Fc^2^)/3'
_refine_ls_weighting_scheme calc
_refine_ls_wR_factor_gt 0.0932
_refine_ls_wR_factor_ref 0.0979
_reflns_number_gt 2571
_reflns_number_total 3408
_reflns_threshold_expression >2sigma(I)
_cod_data_source_file cg400458a_si_002.cif
_cod_data_source_block "'compound1'"
_cod_original_cell_volume 1611(1)
_cod_original_sg_symbol_H-M 'P 21/c'
_cod_database_code 4510643

loop_
_symmetry_equiv_pos_as_xyz
'x, y, z'
'-x, y+1/2, -z+1/2'
'-x, -y, -z'
'x, -y-1/2, z-1/2'

loop_
_atom_site_label
_atom_site_type_symbol
_atom_site_fract_x
_atom_site_fract_y
_atom_site_fract_z
_atom_site_U_iso_or_equiv
_atom_site_adp_type
_atom_site_occupancy
_atom_site_symmetry_multiplicity
_atom_site_calc_flag
_atom_site_refinement_flags
Cu1 Cu 0.92970(4) 0.06019(3) 0.83656(2) 0.02182(12) Uani 1 1 d .
N1 N 0.4859(3) -0.1397(2) 0.92443(15) 0.0262(5) Uani 1 1 d .
C2 C 0.4259(3) -0.2358(3) 0.87672(19) 0.0282(7) Uani 1 1 d .
H2 H 0.3398 -0.2707 0.8885 0.034 Uiso 1 1 calc R
N3 N 0.4723(3) -0.2885(2) 0.81458(15) 0.0263(5) Uani 1 1 d .
C4 C 0.5967(3) -0.2304(3) 0.80210(17) 0.0244(6) Uani 1 1 d .
C5 C 0.6708(3) -0.1296(3) 0.84557(17) 0.0235(6) Uani 1 1 d .
C6 C 0.6128(3) -0.0834(3) 0.91135(18) 0.0246(6) Uani 1 1 d .
N6 N 0.6726(3) 0.0116(3) 0.95897(16) 0.0304(6) Uani 1 1 d .
H6A H 0.6313 0.0369 0.9974 0.036 Uiso 1 1 calc R
H6B H 0.7525 0.0479 0.9514 0.036 Uiso 1 1 calc R
N7 N 0.7932(3) -0.0955(2) 0.81328(15) 0.0240(5) Uani 1 1 d .
C8 C 0.7904(3) -0.1746(3) 0.75256(18) 0.0252(6) Uani 1 1 d .
H8 H 0.8606 -0.1740 0.7201 0.030 Uiso 1 1 calc R
N9 N 0.6735(3) -0.2573(2) 0.74249(15) 0.0244(5) Uani 1 1 d .
C9 C 0.6335(4) -0.3530(3) 0.67910(19) 0.0305(7) Uani 1 1 d .
H9A H 0.5468 -0.3242 0.6448 0.046 Uiso 1 1 calc R
H9B H 0.6156 -0.4364 0.7013 0.046 Uiso 1 1 calc R
H9C H 0.7120 -0.3611 0.6497 0.046 Uiso 1 1 calc R
C11 C 1.1411(3) 0.0322(3) 0.62211(17) 0.0231(6) Uani 1 1 d .
C12 C 1.2573(3) -0.0308(3) 0.59701(18) 0.0265(6) Uani 1 1 d .
H12 H 1.3084 -0.0959 0.6280 0.032 Uiso 1 1 calc R
C13 C 1.2975(4) 0.0033(3) 0.52536(19) 0.0294(7) Uani 1 1 d .
H13 H 1.3752 -0.0395 0.5087 0.035 Uiso 1 1 calc R
C14 C 1.2222(3) 0.1009(3) 0.47872(18) 0.0264(6) Uani 1 1 d .
H14 H 1.2491 0.1228 0.4309 0.032 Uiso 1 1 calc R
C15 C 1.1065(3) 0.3342(3) 1.00377(17) 0.0230(6) Uani 1 1 d .
C16 C 1.0662(3) 0.1307(3) 0.57523(17) 0.0231(6) Uani 1 1 d .
H16 H 0.9886 0.1735 0.5919 0.028 Uiso 1 1 calc R
C17 C 1.0942(3) -0.0010(3) 0.69925(17) 0.0221(6) Uani 1 1 d .
O11 O 0.9981(2) 0.0692(2) 0.72134(12) 0.0258(4) Uani 1 1 d .
O12 O 1.1566(2) -0.0977(2) 0.73832(12) 0.0271(5) Uani 1 1 d .
C18 C 1.0231(3) 0.2285(3) 0.95485(17) 0.0240(6) Uani 1 1 d .
O21 O 0.9375(2) 0.1567(2) 0.98449(12) 0.0264(5) Uani 1 1 d .
O22 O 1.0434(2) 0.21555(19) 0.88383(12) 0.0244(4) Uani 1 1 d .
O1W O 0.7610(2) 0.17731(19) 0.80907(12) 0.0261(4) Uani 1 1 d .
O2W O 1.0990(2) -0.05082(19) 0.87952(12) 0.0254(4) Uani 1 1 d .
H11W H 0.7996 0.2550 0.8061 0.038 Uiso 1 1 d .
H12W H 0.6863 0.1795 0.7717 0.038 Uiso 1 1 d .
H21W H 1.0960 -0.1049 0.9189 0.038 Uiso 1 1 d .
H22W H 1.1157 -0.0990 0.8368 0.038 Uiso 1 1 d .

loop_
_atom_site_aniso_label
_atom_site_aniso_U_11
_atom_site_aniso_U_22
_atom_site_aniso_U_33
_atom_site_aniso_U_23
_atom_site_aniso_U_13
_atom_site_aniso_U_12
Cu1 0.02741(19) 0.02008(17) 0.01883(18) -0.00030(14) 0.00643(13) -0.00093(14)
N1 0.0273(13) 0.0291(13) 0.0233(13) -0.0022(10) 0.0077(10) -0.0015(10)
C2 0.0290(15) 0.0267(15) 0.0299(17) 0.0000(13) 0.0074(13) -0.0011(12)
N3 0.0271(12) 0.0254(12) 0.0273(13) -0.0007(11) 0.0071(10) -0.0013(10)
C4 0.0279(15) 0.0223(13) 0.0235(15) 0.0008(11) 0.0056(12) 0.0012(11)
C5 0.0267(14) 0.0222(14) 0.0232(15) 0.0010(11) 0.0085(12) -0.0010(11)
C6 0.0289(15) 0.0239(14) 0.0210(14) -0.0005(11) 0.0045(12) -0.0012(11)
N6 0.0330(14) 0.0350(14) 0.0257(13) -0.0072(11) 0.0118(11) -0.0049(11)
N7 0.0292(13) 0.0228(12) 0.0208(12) 0.0018(9) 0.0068(10) 0.0005(9)
C8 0.0299(15) 0.0211(14) 0.0254(15) -0.0008(12) 0.0067(12) -0.0001(11)
N9 0.0278(12) 0.0228(12) 0.0233(13) -0.0034(10) 0.0062(10) -0.0017(10)
C9 0.0370(17) 0.0260(15) 0.0290(16) -0.0074(13) 0.0070(13) -0.0013(13)
C11 0.0310(15) 0.0209(13) 0.0186(14) -0.0003(11) 0.0079(12) -0.0016(11)
C12 0.0326(16) 0.0251(14) 0.0223(15) 0.0029(12) 0.0062(12) 0.0036(11)
C13 0.0307(17) 0.0300(15) 0.0297(17) 0.0023(13) 0.0116(14) 0.0044(13)
C14 0.0347(16) 0.0250(14) 0.0217(15) 0.0028(12) 0.0108(13) 0.0012(12)
C15 0.0279(14) 0.0216(13) 0.0199(14) -0.0002(11) 0.0053(11) 0.0015(11)
C16 0.0295(15) 0.0210(13) 0.0196(14) -0.0019(11) 0.0064(12) -0.0014(11)
C17 0.0280(15) 0.0211(13) 0.0177(14) -0.0023(11) 0.0051(11) -0.0023(11)
O11 0.0354(11) 0.0255(10) 0.0188(10) 0.0005(8) 0.0113(9) 0.0037(9)
O12 0.0388(12) 0.0232(10) 0.0197(10) 0.0024(8) 0.0064(9) 0.0046(9)
C18 0.0285(15) 0.0233(14) 0.0210(14) 0.0023(11) 0.0065(12) 0.0032(11)
O21 0.0333(11) 0.0255(10) 0.0218(11) 0.0012(8) 0.0090(9) -0.0045(8)
O22 0.0315(11) 0.0244(10) 0.0186(10) -0.0006(8) 0.0081(8) -0.0017(8)
O1W 0.0307(11) 0.0222(10) 0.0259(11) -0.0004(8) 0.0063(9) -0.0031(8)
O2W 0.0324(11) 0.0254(10) 0.0189(10) 0.0004(9) 0.0057(8) -0.0010(9)

loop_
_atom_type_symbol
_atom_type_description
_atom_type_scat_dispersion_real
_atom_type_scat_dispersion_imag
_atom_type_scat_source
C C 0.0033 0.0016 'International Tables Vol C Tables 4.2.6.8 and 6.1.1.4'
H H 0.0000 0.0000 'International Tables Vol C Tables 4.2.6.8 and 6.1.1.4'
N N 0.0061 0.0033 'International Tables Vol C Tables 4.2.6.8 and 6.1.1.4'
O O 0.0106 0.0060 'International Tables Vol C Tables 4.2.6.8 and 6.1.1.4'
Cu Cu 0.3201 1.2651 'International Tables Vol C Tables 4.2.6.8 and 6.1.1.4'

loop_
_geom_angle_atom_site_label_1
_geom_angle_atom_site_label_2
_geom_angle_atom_site_label_3
_geom_angle
_geom_angle_site_symmetry_1
_geom_angle_site_symmetry_3
O1W Cu1 O2W 172.06(8) . .
O1W Cu1 O22 87.63(9) . .
O2W Cu1 O22 88.40(9) . .
O1W Cu1 N7 89.08(10) . .
O2W Cu1 N7 93.13(10) . .
O22 Cu1 N7 165.88(9) . .
O1W Cu1 O11 95.73(8) . .
O2W Cu1 O11 91.58(8) . .
O22 Cu1 O11 96.94(8) . .
N7 Cu1 O11 97.05(9) . .
O1W Cu1 O21 84.07(8) . .
O2W Cu1 O21 88.04(8) . .
O22 Cu1 O21 53.44(7) . .
N7 Cu1 O21 112.55(8) . .
O11 Cu1 O21 150.39(7) . .
C2 N1 C6 119.1(3) . .
N3 C2 N1 129.1(3) . .
N3 C2 H2 115.4 . .
N1 C2 H2 115.4 . .
C2 N3 C4 110.7(3) . .
N3 C4 N9 126.9(3) . .
N3 C4 C5 126.9(3) . .
N9 C4 C5 106.2(3) . .
C4 C5 N7 109.5(3) . .
C4 C5 C6 117.2(3) . .
N7 C5 C6 133.3(3) . .
N6 C6 N1 119.1(3) . .
N6 C6 C5 124.1(3) . .
N1 C6 C5 116.8(3) . .
C6 N6 H6A 120.0 . .
C6 N6 H6B 120.0 . .
H6A N6 H6B 120.0 . .
C8 N7 C5 105.0(2) . .
C8 N7 Cu1 124.2(2) . .
C5 N7 Cu1 129.9(2) . .
N7 C8 N9 112.8(3) . .
N7 C8 H8 123.6 . .
N9 C8 H8 123.6 . .
C8 N9 C4 106.6(2) . .
C8 N9 C9 127.0(3) . .
C4 N9 C9 126.3(2) . .
N9 C9 H9A 109.5 . .
N9 C9 H9B 109.5 . .
H9A C9 H9B 109.5 . .
N9 C9 H9C 109.5 . .
H9A C9 H9C 109.5 . .
H9B C9 H9C 109.5 . .
C12 C11 C16 119.3(3) . .
C12 C11 C17 122.0(3) . .
C16 C11 C17 118.7(3) . .
C11 C12 C13 120.1(3) . .
C11 C12 H12 119.9 . .
C13 C12 H12 119.9 . .
C14 C13 C12 120.4(3) . .
C14 C13 H13 119.8 . .
C12 C13 H13 119.8 . .
C13 C14 C15 120.0(3) . 4_565
C13 C14 H14 120.0 . .
C15 C14 H14 120.0 4_565 .
C14 C15 C16 119.4(3) 4_566 4_566
C14 C15 C18 121.3(3) 4_566 .
C16 C15 C18 119.3(3) 4_566 .
C15 C16 C11 120.8(3) 4_565 .
C15 C16 H16 119.6 4_565 .
C11 C16 H16 119.6 . .
O11 C17 O12 124.3(3) . .
O11 C17 C11 117.9(3) . .
O12 C17 C11 117.7(3) . .
C17 O11 Cu1 125.77(19) . .
O21 C18 O22 122.6(3) . .
O21 C18 C15 119.6(3) . .
O22 C18 C15 117.8(3) . .
C18 O21 Cu1 75.29(16) . .
C18 O22 Cu1 108.53(18) . .
Cu1 O1W H11W 104.4 . .
Cu1 O1W H12W 134.7 . .
H11W O1W H12W 102.6 . .
Cu1 O2W H21W 121.4 . .
Cu1 O2W H22W 103.9 . .
H21W O2W H22W 108.3 . .

loop_
_geom_bond_atom_site_label_1
_geom_bond_atom_site_label_2
_geom_bond_distance
_geom_bond_site_symmetry_2
Cu1 O1W 1.963(2) .
Cu1 O2W 1.976(2) .
Cu1 O22 2.000(2) .
Cu1 N7 2.030(3) .
Cu1 O11 2.189(2) .
Cu1 O21 2.724(2) .
N1 C2 1.339(4) .
N1 C6 1.364(4) .
C2 N3 1.335(4) .
C2 H2 0.9300 .
N3 C4 1.349(4) .
C4 N9 1.376(4) .
C4 C5 1.385(4) .
C5 N7 1.393(4) .
C5 C6 1.418(4) .
C6 N6 1.329(4) .
N6 H6A 0.8600 .
N6 H6B 0.8600 .
N7 C8 1.319(4) .
C8 N9 1.363(4) .
C8 H8 0.9300 .
N9 C9 1.465(4) .
C9 H9A 0.9600 .
C9 H9B 0.9600 .
C9 H9C 0.9600 .
C11 C12 1.388(4) .
C11 C16 1.398(4) .
C11 C17 1.508(4) .
C12 C13 1.395(4) .
C12 H12 0.9300 .
C13 C14 1.391(4) .
C13 H13 0.9300 .
C14 C15 1.394(4) 4_565
C14 H14 0.9300 .
C15 C14 1.394(4) 4_566
C15 C16 1.394(4) 4_566
C15 C18 1.500(4) .
C16 C15 1.394(4) 4_565
C16 H16 0.9300 .
C17 O11 1.254(4) .
C17 O12 1.276(4) .
C18 O21 1.253(4) .
C18 O22 1.278(4) .
O1W H11W 0.8757 .
O1W H12W 0.8616 .
O2W H21W 0.8798 .
O2W H22W 0.9202 .

loop_
_geom_hbond_atom_site_label_D
_geom_hbond_atom_site_label_H
_geom_hbond_atom_site_label_A
_geom_hbond_distance_DH
_geom_hbond_distance_HA
_geom_hbond_distance_DA
_geom_hbond_angle_DHA
_geom_hbond_site_symmetry_A
O1W H11W O12 0.88 1.77 2.598(3) 157.4 2_756
O1W H12W N3 0.86 1.93 2.787(3) 171.3 2_656
O2W H22W O12 0.92 1.80 2.625(3) 147.3 .
O2W H21W O21 0.88 1.82 2.656(3) 157.0 3_757
N6 H6A N1 0.86 2.15 2.990(4) 166.3 3_657
N6 H6B O21 0.86 2.04 2.841(4) 153.9 .
